data_2008578
loop_
_publ_author_name
'Gzella, Andrzej'
'Linkowska, Ewa'
'Zaprutko, Lucjusz'
'Wrzeciono, Urszula'

_publ_section_title
;
 Triterpenoide. XIV. [2,3-<i>d</i>]Isoxazoltriterpenderivate
;
_journal_issue 6
_journal_name_full 'Acta Crystallographica Section C'
_journal_page_first 1031
_journal_page_last 1034
_journal_paper_doi 10.1107/S010827019900013X
_journal_volume 55
_journal_year 1999
_chemical_formula_moiety 'C31 H47 N O2'
_chemical_formula_sum 'C31 H47 N O2'
_chemical_formula_weight 465.72
_chemical_name_systematic
;
19\b,28-Epoxy-18H\a-oleanan[2,3-d]isoxazole
;
_space_group_IT_number 4
_symmetry_cell_setting monoclinic
_symmetry_space_group_name_Hall 'P 2yb'
_symmetry_space_group_name_H-M 'P 1 21 1'
_audit_creation_method SHELXL-93
_cell_angle_alpha 90.000(10)
_cell_angle_beta 101.310(10)
_cell_angle_gamma 90.000(10)
_cell_formula_units_Z 4
_cell_length_a 6.5284(10)
_cell_length_b 30.614(2)
_cell_length_c 13.5481(10)
_cell_measurement_reflns_used 41
_cell_measurement_temperature 293(2)
_cell_measurement_theta_max 30.0
_cell_measurement_theta_min 14.5
_cell_volume 2655.1(5)
_computing_cell_refinement 'Kuma KM-4 software'
_computing_data_collection 'Kuma KM-4 software (Kuma Diffraction, 1991)'
_computing_data_reduction 'Kuma KM-4 software'
_computing_publication_material SHELXL93
_computing_structure_refinement 'SHELXL93 (Sheldrick, 1993)'
_computing_structure_solution 'SHELXS86 (Sheldrick, 1985)'
_diffrn_ambient_temperature 293(2)
_diffrn_measurement_device 'Kuma Diffraction KM-4 diffractometer'
_diffrn_measurement_method \w/2\q
_diffrn_radiation_monochromator graphite
_diffrn_radiation_source 'fine-focus sealed tube'
_diffrn_radiation_type CuK\a
_diffrn_radiation_wavelength 1.54178
_diffrn_reflns_av_R_equivalents 0.0208
_diffrn_reflns_av_sigmaI/netI 0.0198
_diffrn_reflns_limit_h_max 7
_diffrn_reflns_limit_h_min -7
_diffrn_reflns_limit_k_max 37
_diffrn_reflns_limit_k_min -37
_diffrn_reflns_limit_l_max 16
_diffrn_reflns_limit_l_min 0
_diffrn_reflns_number 10013
_diffrn_reflns_theta_max 70.31
_diffrn_reflns_theta_min 2.89
_diffrn_standards_decay_% 3.2
_diffrn_standards_interval_count 100
_diffrn_standards_number 2
_exptl_absorpt_coefficient_mu 0.542
_exptl_absorpt_correction_T_max 0.902
_exptl_absorpt_correction_T_min 0.839
_exptl_absorpt_correction_type '\y scan'
_exptl_crystal_colour Farblos
_exptl_crystal_density_diffrn 1.165
_exptl_crystal_density_meas ?
_exptl_crystal_density_method none
_exptl_crystal_description Nadel
_exptl_crystal_F_000 1024
_exptl_crystal_size_max 0.52
_exptl_crystal_size_mid 0.25
_exptl_crystal_size_min 0.19
_refine_diff_density_max 0.189
_refine_diff_density_min -0.164
_refine_ls_abs_structure_details 'Flack  (1983)'
_refine_ls_abs_structure_Flack 0.14(17)
_refine_ls_extinction_coef 0.00088(12)
_refine_ls_extinction_method 'SHELXL93 (Sheldrick, 1993)'
_refine_ls_goodness_of_fit_all 1.003
_refine_ls_goodness_of_fit_obs 1.023
_refine_ls_hydrogen_treatment 'H atome: constr'
_refine_ls_matrix_type full
_refine_ls_number_parameters 614
_refine_ls_number_reflns 9651
_refine_ls_number_restraints 1
_refine_ls_restrained_S_all 1.003
_refine_ls_restrained_S_obs 1.023
_refine_ls_R_factor_all 0.0481
_refine_ls_R_factor_obs .0361
_refine_ls_shift/esd_max -0.022
_refine_ls_shift/esd_mean 0.002
_refine_ls_structure_factor_coef Fsqd
_refine_ls_weighting_details 'w = 1/[\s^2^(Fo^2^)+(0.0660P)^2^+0.3267P] where P=(Fo^2^+2Fc^2^)/3'
_refine_ls_weighting_scheme calc
_refine_ls_wR_factor_all 0.1045
_refine_ls_wR_factor_obs .0997
_reflns_number_observed 8523
_reflns_number_total 9651
_reflns_observed_criterion >2sigma(I)
_cod_data_source_file jz1306.cif
_cod_data_source_block 4a
_cod_depositor_comments
;
The following automatic conversions were performed:
'_symmetry_cell_setting' value 'Monoclinic' changed to 'monoclinic'
according to '/home/saulius/struct/CIF-dictionaries/cif_core.dic'
dictionary named 'cif_core.dic' version 2.4.1 from 2010-06-29.

Automatic conversion script
Id: cif_fix_enum 1527 2010-12-29 10:47:43Z saulius 

The following automatic conversions were performed:

'_exptl_crystal_density_meas' value 'not measured' was changed to '?'
- the value is perceived as not measured.

Automatic conversion script
Id: cif_fix_values 3008 2015-01-20 13:52:24Z robertas 

The following automatic conversions were performed:

'_refine_ls_weighting_scheme' value 'calc w =
1/[\s^2^(Fo^2^)+(0.0660P)^2^+0.3267P] where P=(Fo^2^+2Fc^2^)/3' was
changed to 'calc'. New tag '_refine_ls_weighting_details' was
created. The value of the new tag was set to 'w =
1/[\s^2^(Fo^2^)+(0.0660P)^2^+0.3267P] where P=(Fo^2^+2Fc^2^)/3'.

Automatic conversion script
Id: cif_fix_values 3143 2015-03-26 13:38:13Z robertas 
;
_cod_original_sg_symbol_H-M 'P 21'
_cod_database_code 2008578

loop_
_symmetry_equiv_pos_as_xyz
'x, y, z'
'-x, y+1/2, -z'

loop_
_atom_site_aniso_label
_atom_site_aniso_U_11
_atom_site_aniso_U_22
_atom_site_aniso_U_33
_atom_site_aniso_U_12
_atom_site_aniso_U_13
_atom_site_aniso_U_23
N1A .0584(11) .0634(11) .0703(11) .0154(9) .0021(9) .0136(9)
O1A .0716(10) .0468(8) .0732(9) .0122(7) .0081(8) .0120(7)
O2A .0520(8) .0672(9) .0659(9) .0138(6) .0282(7) .0009(7)
C1A .0417(9) .0435(9) .0442(9) .0034(7) .0051(7) .0024(7)
C2A .0400(10) .0483(10) .0455(9) .0072(7) .0098(7) .0071(8)
C3A .0535(11) .0448(9) .0541(10) .0071(8) .0135(8) .0099(8)
C4A .0662(13) .0387(9) .0563(11) .0002(9) .0075(9) .0031(8)
C5A .0503(10) .0388(9) .0436(9) -.0030(7) .0084(7) .0011(7)
C6A .0575(12) .0435(10) .0518(10) -.0089(8) -.0017(8) -.0016(8)
C7A .0554(11) .0424(9) .0427(9) -.0056(8) -.0014(8) -.0026(7)
C8A .0303(8) .0443(9) .0391(8) -.0008(7) .0058(6) .0025(7)
C9A .0349(8) .0415(9) .0335(7) .0017(7) .0048(6) -.0004(6)
C10A .0352(8) .0419(9) .0402(8) .0014(6) .0087(6) .0027(7)
C11A .0629(12) .0476(10) .0364(9) .0109(8) -.0008(8) -.0020(7)
C12A .0547(11) .0425(9) .0400(9) .0063(8) -.0051(8) -.0060(7)
C13A .0359(8) .0410(9) .0361(8) .0058(6) .0073(6) -.0013(6)
C14A .0314(8) .0416(8) .0351(7) .0006(6) .0051(6) -.0008(6)
C15A .0452(10) .0515(10) .0421(9) -.0036(8) -.0046(7) .0003(8)
C16A .0531(11) .0521(10) .0415(9) .0019(9) -.0034(8) .0025(8)
C17A .0423(10) .0476(9) .0410(9) .0095(8) .0037(7) .0040(7)
C18A .0332(8) .0436(9) .0380(8) .0070(7) .0076(6) -.0017(7)
C19A .0495(11) .0490(10) .0421(9) .0135(8) .0122(7) .0000(7)
C20A .0603(12) .0430(10) .0545(10) .0118(9) .0150(9) -.0039(8)
C21A .0782(15) .0462(11) .0606(12) .0152(10) .0164(10) .0078(9)
C22A .0694(13) .0527(11) .0449(10) .0086(9) .0081(9) .0086(8)
C23A .113(2) .0512(13) .0687(14) .0164(13) .0134(14) -.0043(11)
C24A .080(2) .0499(12) .088(2) -.0194(11) .0017(13) .0166(11)
C25A .0466(10) .0610(11) .0512(10) .0059(9) .0179(8) .0140(8)
C26A .0347(9) .0643(12) .0673(12) .0033(9) .0132(8) .0182(10)
C27A .0449(10) .0433(9) .0481(9) .0024(7) .0189(7) -.0008(7)
C28A .0384(10) .0678(13) .0717(13) .0133(9) .0105(9) .0067(10)
C29A .0657(14) .0503(12) .092(2) -.0065(10) .0172(12) -.0128(11)
C30A .099(2) .0489(12) .0736(14) .0209(12) .0256(13) -.0066(10)
C31A .0452(11) .0582(12) .0595(12) .0105(9) .0037(8) .0079(9)
N1B .081(2) .0777(15) .107(2) -.0351(12) .0245(14) -.0380(13)
O1B .0940(14) .0498(9) .123(2) -.0344(9) .0392(12) -.0271(9)
O2B .0382(6) .0473(7) .0568(7) -.0049(5) .0182(5) -.0048(5)
C1B .0422(10) .0424(9) .0582(11) -.0080(7) .0143(8) -.0126(8)
C2B .0442(10) .0502(11) .0697(12) -.0119(8) .0252(9) -.0230(9)
C3B .0589(13) .0410(10) .0841(15) -.0158(9) .0307(11) -.0200(10)
C4B .0660(13) .0322(9) .0862(15) -.0038(9) .0317(11) -.0021(9)
C5B .0455(10) .0322(8) .0634(11) .0008(7) .0217(8) -.0031(7)
C6B .0594(12) .0339(9) .0655(12) .0050(8) .0151(9) .0080(8)
C7B .0539(11) .0375(9) .0496(10) .0022(8) .0077(8) .0061(7)
C8B .0318(8) .0317(8) .0417(8) .0026(6) .0081(6) -.0005(6)
C9B .0307(8) .0326(7) .0429(8) -.0015(6) .0102(6) -.0025(6)
C10B .0368(9) .0351(8) .0503(9) -.0030(6) .0167(7) -.0079(7)
C11B .0532(11) .0385(8) .0405(9) -.0109(8) .0049(7) -.0025(7)
C12B .0531(10) .0347(8) .0417(9) -.0071(7) -.0061(7) .0053(7)
C13B .0313(8) .0311(7) .0377(8) -.0036(6) .0054(6) -.0002(6)
C14B .0295(8) .0334(8) .0368(7) .0018(6) .0070(6) .0007(6)
C15B .0416(9) .0429(9) .0418(9) .0028(7) -.0015(7) .0017(7)
C16B .0490(10) .0474(9) .0376(8) -.0010(8) .0000(7) -.0037(7)
C17B .0361(9) .0394(9) .0402(8) -.0015(7) .0067(6) -.0061(6)
C18B .0291(8) .0324(7) .0400(8) -.0017(6) .0062(6) .0005(6)
C19B .0381(9) .0333(7) .0425(8) -.0042(6) .0104(6) -.0018(6)
C20B .0475(10) .0320(8) .0532(10) -.0035(7) .0127(8) -.0001(7)
C21B .0559(11) .0361(9) .0588(11) -.0058(8) .0174(9) -.0111(8)
C22B .0534(11) .0429(9) .0468(9) -.0026(8) .0122(8) -.0106(7)
C23B .097(2) .0497(12) .104(2) -.0193(12) .042(2) .0070(13)
C24B .087(2) .0358(10) .124(2) .0101(11) .029(2) -.0103(12)
C25B .0481(11) .0476(10) .0671(12) -.0034(8) .0277(9) -.0157(9)
C26B .0342(9) .0430(9) .0643(11) .0045(7) .0107(8) -.0077(8)
C27B .0398(9) .0392(8) .0553(10) .0005(7) .0201(7) -.0041(7)
C28B .0329(9) .0498(10) .0570(10) -.0066(7) .0062(7) -.0070(8)
C29B .0512(12) .0437(10) .090(2) .0067(9) .0078(11) .0065(10)
C30B .0771(15) .0358(9) .0723(13) -.0087(9) .0266(11) .0031(9)
C31B .0518(13) .0718(14) .0806(15) -.0211(11) .0254(11) -.0292(12)

loop_
_atom_site_label
_atom_site_fract_x
_atom_site_fract_y
_atom_site_fract_z
_atom_site_U_iso_or_equiv
_atom_site_thermal_displace_type
_atom_site_calc_flag
_atom_site_refinement_flags
_atom_site_occupancy
_atom_site_disorder_group
_atom_site_type_symbol
N1A -.2108(3) .26220(7) .63456(15) .0654(5) Uani d . 1 . N
O1A -.0721(3) .27570(5) .72337(12) .0647(4) Uani d . 1 . O
O2A .7043(2) -.05014(5) .94790(11) .0594(4) Uani d . 1 . O
C1A .0076(3) .15829(6) .75301(13) .0436(4) Uani d . 1 . C
H1A .0142 .1405 .6945 .048 Uiso calc . 1 . H
H1B -.0937 .1453 .7878 .048 Uiso calc . 1 . H
C2A -.0605(3) .20344(6) .72014(13) .0444(4) Uani d . 1 . C
C3A .0144(3) .23958(7) .77113(15) .0504(4) Uani d . 1 . C
C4A .1718(3) .24320(6) .8665(2) .0543(5) Uani d . 1 . C
C5A .2203(3) .19522(6) .90499(13) .0443(4) Uani d . 1 . C
H5A .1043 .1872 .9375 .048 Uiso calc . 1 . H
C6A .4153(3) .19303(6) .98840(15) .0526(5) Uani d . 1 . C
H6A .5386 .1978 .9598 .057 Uiso calc . 1 . H
H6B .4095 .2159 1.0372 .057 Uiso calc . 1 . H
C7A .4312(3) .14873(6) 1.04074(13) .0484(4) Uani d . 1 . C
H7A .3110 .1450 1.0721 .053 Uiso calc . 1 . H
H7B .5550 .1485 1.0937 .053 Uiso calc . 1 . H
C8A .4420(2) .10986(6) .97010(12) .0380(3) Uani d . 1 . C
C9A .2541(3) .11391(6) .87993(12) .0369(3) Uani d . 1 . C
H9A .1303 .1109 .9103 .040 Uiso calc . 1 . H
C10A .2244(3) .15921(5) .82377(12) .0389(4) Uani d . 1 . C
C11A .2432(3) .07475(6) .80880(13) .0504(4) Uani d . 1 . C
H11A .1195 .0773 .7561 .055 Uiso calc . 1 . H
H11B .3643 .0750 .7772 .055 Uiso calc . 1 . H
C12A .2362(3) .03163(6) .86395(13) .0477(4) Uani d . 1 . C
H12A .2383 .0077 .8172 .052 Uiso calc . 1 . H
H12B .1065 .0299 .8885 .052 Uiso calc . 1 . H
C13A .4190(3) .02663(5) .95220(12) .0376(3) Uani d . 1 . C
H13A .5468 .0286 .9247 .041 Uiso calc . 1 . H
C14A .4249(2) .06508(5) 1.02744(12) .0362(3) Uani d . 1 . C
C15A .6152(3) .05880(6) 1.11441(14) .0481(4) Uani d . 1 . C
H15A .7421 .0619 1.0879 .053 Uiso calc . 1 . H
H15B .6144 .0817 1.1637 .053 Uiso calc . 1 . H
C16A .6192(3) .01483(7) 1.16675(13) .0506(4) Uani d . 1 . C
H16A .5064 .0139 1.2038 .055 Uiso calc . 1 . H
H16B .7497 .0121 1.2150 .055 Uiso calc . 1 . H
C17A .5976(3) -.02397(6) 1.09475(13) .0443(4) Uani d . 1 . C
C18A .4210(3) -.01839(6) 1.00217(12) .0382(3) Uani d . 1 . C
H18A .2854 -.0244 1.0200 .042 Uiso calc . 1 . H
C19A .4813(3) -.05548(6) .93835(13) .0465(4) Uani d . 1 . C
H19A .4115 -.0517 .8679 .051 Uiso calc . 1 . H
C20A .4339(3) -.10117(6) .97564(15) .0521(4) Uani d . 1 . C
C21A .5598(4) -.10688(7) 1.0829(2) .0613(5) Uani d . 1 . C
H21A .5025 -.1312 1.1145 .067 Uiso calc . 1 . H
H21B .7030 -.1141 1.0796 .067 Uiso calc . 1 . H
C22A .5590(4) -.06641(7) 1.14792(15) .0561(5) Uani d . 1 . C
H22A .6659 -.0696 1.2082 .061 Uiso calc . 1 . H
H22B .4251 -.0644 1.1685 .061 Uiso calc . 1 . H
C23A .0747(5) .26832(8) .9433(2) .0783(7) Uani d . 1 . C
H23A .1748 .2709 1.0052 .085 Uiso calc . 1 . H
H23B -.0462 .2529 .9553 .085 Uiso calc . 1 . H
H23C .0344 .2969 .9176 .085 Uiso calc . 1 . H
C24A .3630(4) .26872(8) .8462(2) .0746(7) Uani d . 1 . C
H24A .4650 .2711 .9075 .081 Uiso calc . 1 . H
H24B .3202 .2974 .8218 .081 Uiso calc . 1 . H
H24C .4228 .2535 .7967 .081 Uiso calc . 1 . H
C25A .3850(3) .16819(7) .75730(14) .0518(4) Uani d . 1 . C
H25A .5226 .1690 .7984 .057 Uiso calc . 1 . H
H25B .3547 .1957 .7238 .057 Uiso calc . 1 . H
H25C .3782 .1454 .7081 .057 Uiso calc . 1 . H
C26A .6528(3) .11207(7) .9354(2) .0550(5) Uani d . 1 . C
H26A .6631 .0881 .8911 .060 Uiso calc . 1 . H
H26B .7648 .1105 .9930 .060 Uiso calc . 1 . H
H26C .6619 .1391 .9006 .060 Uiso calc . 1 . H
C27A .2302(3) .06387(6) 1.07518(13) .0441(4) Uani d . 1 . C
H27A .1075 .0677 1.0238 .048 Uiso calc . 1 . H
H27B .2381 .0869 1.1238 .048 Uiso calc . 1 . H
H27C .2232 .0362 1.1079 .048 Uiso calc . 1 . H
C28A .7829(3) -.03000(8) 1.0429(2) .0593(5) Uani d . 1 . C
H28A .8455 -.0020 1.0333 .065 Uiso calc . 1 . H
H28B .8881 -.0484 1.0833 .065 Uiso calc . 1 . H
C29A .2000(4) -.10626(8) .9722(2) .0690(6) Uani d . 1 . C
H29A .1552 -.0848 1.0151 .075 Uiso calc . 1 . H
H29B .1723 -.1350 .9948 .075 Uiso calc . 1 . H
H29C .1253 -.1022 .9043 .075 Uiso calc . 1 . H
C30A .5021(5) -.13555(7) .9069(2) .0727(7) Uani d . 1 . C
H30A .6491 -.1327 .9084 .079 Uiso calc . 1 . H
H30B .4265 -.1314 .8393 .079 Uiso calc . 1 . H
H30C .4735 -.1642 .9298 .079 Uiso calc . 1 . H
C31A -.2009(3) .22008(7) .6352(2) .0552(5) Uani d . 1 . C
H31A -.2777 .2025 .5853 .060 Uiso calc . 1 . H
N1B .8371(4) .48323(8) .6661(2) .0877(7) Uani d . 1 . N
O1B .6988(3) .49485(5) .5752(2) .0866(6) Uani d . 1 . O
O2B -.1725(2) .16911(4) .42332(10) .0462(3) Uani d . 1 . O
C1B .5492(3) .38033(6) .58289(15) .0470(4) Uani d . 1 . C
H1C .5265 .3684 .6462 .051 Uiso calc . 1 . H
H1D .6446 .3611 .5572 .051 Uiso calc . 1 . H
C2B .6448(3) .42477(7) .6006(2) .0528(5) Uani d . 1 . C
C3B .5882(3) .45861(7) .5387(2) .0591(5) Uani d . 1 . C
C4B .4359(4) .46015(6) .4422(2) .0592(5) Uani d . 1 . C
C5B .3647(3) .41177(5) .41707(15) .0455(4) Uani d . 1 . C
H5B .4790 .3985 .3902 .050 Uiso calc . 1 . H
C6B .1757(3) .40860(6) .3320(2) .0526(5) Uani d . 1 . C
H6C .1937 .4281 .2780 .058 Uiso calc . 1 . H
H6D .0519 .4177 .3561 .058 Uiso calc . 1 . H
C7B .1459(3) .36207(6) .29187(14) .0474(4) Uani d . 1 . C
H7C .2670 .3539 .2645 .052 Uiso calc . 1 . H
H7D .0252 .3613 .2372 .052 Uiso calc . 1 . H
C8B .1153(2) .32826(5) .37128(12) .0350(3) Uani d . 1 . C
C9B .2930(2) .33444(5) .46534(12) .0350(3) Uani d . 1 . C
H9B .4204 .3258 .4424 .038 Uiso calc . 1 . H
C10B .3393(3) .38211(5) .50716(13) .0396(4) Uani d . 1 . C
C11B .2727(3) .30143(6) .54716(13) .0447(4) Uani d . 1 . C
H11C .3860 .3056 .6045 .049 Uiso calc . 1 . H
H11D .1420 .3062 .5694 .049 Uiso calc . 1 . H
C12B .2789(3) .25499(5) .50813(13) .0452(4) Uani d . 1 . C
H12C .2579 .2348 .5604 .049 Uiso calc . 1 . H
H12D .4161 .2494 .4934 .049 Uiso calc . 1 . H
C13B .1143(2) .24650(5) .41381(12) .0336(3) Uani d . 1 . C
H13B -.0227 .2505 .4319 .037 Uiso calc . 1 . H
C14B .1302(2) .27995(5) .32948(12) .0332(3) Uani d . 1 . C
C15B -.0504(3) .27017(6) .24027(13) .0434(4) Uani d . 1 . C
H15C -.1822 .2749 .2615 .048 Uiso calc . 1 . H
H15D -.0433 .2905 .1862 .048 Uiso calc . 1 . H
C16B -.0460(3) .22341(6) .20003(13) .0458(4) Uani d . 1 . C
H16C -.1718 .2185 .1498 .050 Uiso calc . 1 . H
H16D .0724 .2205 .1670 .050 Uiso calc . 1 . H
C17B -.0307(3) .18845(5) .28077(12) .0387(3) Uani d . 1 . C
C18B .1254(2) .19919(5) .37840(12) .0339(3) Uani d . 1 . C
H18B .2679 .1923 .3703 .037 Uiso calc . 1 . H
C19B .0522(3) .16552(5) .44725(12) .0376(3) Uani d . 1 . C
H19B .1042 .1733 .5179 .041 Uiso calc . 1 . H
C20B .1179(3) .11857(5) .42723(14) .0438(4) Uani d . 1 . C
C21B .0211(3) .10703(6) .31730(15) .0494(4) Uani d . 1 . C
H21C .0925 .0817 .2975 .054 Uiso calc . 1 . H
H21D -.1243 .0992 .3133 .054 Uiso calc . 1 . H
C22B .0331(3) .14404(6) .24332(14) .0474(4) Uani d . 1 . C
H22C -.0577 .1373 .1795 .052 Uiso calc . 1 . H
H22D .1748 .1460 .2318 .052 Uiso calc . 1 . H
C23B .5472(5) .47721(8) .3596(2) .0807(7) Uani d . 1 . C
H23D .4497 .4783 .2966 .087 Uiso calc . 1 . H
H23E .6602 .4580 .3536 .087 Uiso calc . 1 . H
H23F .6010 .5060 .3771 .087 Uiso calc . 1 . H
C24B .2567(5) .49202(7) .4500(3) .0810(8) Uani d . 1 . C
H24D .1591 .4927 .3870 .087 Uiso calc . 1 . H
H24E .3127 .5207 .4657 .087 Uiso calc . 1 . H
H24F .1868 .4824 .5022 .087 Uiso calc . 1 . H
C25B .1752(3) .39997(6) .5645(2) .0520(5) Uani d . 1 . C
H25D .0418 .4016 .5197 .057 Uiso calc . 1 . H
H25E .2160 .4286 .5900 .057 Uiso calc . 1 . H
H25F .1656 .3809 .6196 .057 Uiso calc . 1 . H
C26B -.1022(3) .33569(6) .39633(15) .0471(4) Uani d . 1 . C
H26D -.1250 .3149 .4460 .052 Uiso calc . 1 . H
H26E -.2072 .3321 .3365 .052 Uiso calc . 1 . H
H26F -.1099 .3647 .4221 .052 Uiso calc . 1 . H
C27B .3357(3) .27330(6) .29134(14) .0433(4) Uani d . 1 . C
H27D .4522 .2791 .3450 .048 Uiso calc . 1 . H
H27E .3395 .2929 .2365 .048 Uiso calc . 1 . H
H27F .3433 .2437 .2688 .048 Uiso calc . 1 . H
C28B -.2310(3) .18357(6) .32191(14) .0469(4) Uani d . 1 . C
H28C -.3035 .2113 .3192 .051 Uiso calc . 1 . H
H28D -.3232 .1624 .2823 .051 Uiso calc . 1 . H
C29B .3554(3) .11439(7) .4475(2) .0623(5) Uani d . 1 . C
H29D .4114 .1339 .4041 .068 Uiso calc . 1 . H
H29E .3930 .0849 .4346 .068 Uiso calc . 1 . H
H29F .4111 .1217 .5164 .068 Uiso calc . 1 . H
C30B .0319(4) .08724(6) .4968(2) .0601(5) Uani d . 1 . C
H30D -.1176 .0896 .4848 .066 Uiso calc . 1 . H
H30E .0886 .0946 .5656 .066 Uiso calc . 1 . H
H30F .0705 .0579 .4838 .066 Uiso calc . 1 . H
C31B .8003(3) .44210(8) .6774(2) .0664(6) Uani d . 1 . C
H31B .8702 .4256 .7313 .072 Uiso calc . 1 . H

loop_
_atom_type_symbol
_atom_type_description
_atom_type_scat_dispersion_real
_atom_type_scat_dispersion_imag
_atom_type_scat_source
C C 0.0181 0.0091 'International Tables Vol C Tables 4.2.6.8 and 6.1.1.4'
H H 0.0000 0.0000 'International Tables Vol C Tables 4.2.6.8 and 6.1.1.4'
N N 0.0311 0.0180 'International Tables Vol C Tables 4.2.6.8 and 6.1.1.4'
O O 0.0492 0.0322 'International Tables Vol C Tables 4.2.6.8 and 6.1.1.4'

loop_
_geom_angle_atom_site_label_1
_geom_angle_atom_site_label_2
_geom_angle_atom_site_label_3
_geom_angle
C31A N1A O1A 105.2(2)
C3A O1A N1A 107.8(2)
C28A O2A C19A 107.86(14)
C2A C1A C10A 110.53(14)
C3A C2A C31A 103.5(2)
C3A C2A C1A 123.5(2)
C31A C2A C1A 133.0(2)
C2A C3A O1A 110.7(2)
C2A C3A C4A 128.8(2)
O1A C3A C4A 120.6(2)
C3A C4A C23A 108.7(2)
C3A C4A C24A 109.2(2)
C23A C4A C24A 108.9(2)
C3A C4A C5A 106.2(2)
C23A C4A C5A 109.1(2)
C24A C4A C5A 114.6(2)
C6A C5A C10A 111.28(15)
C6A C5A C4A 111.79(15)
C10A C5A C4A 117.16(14)
C7A C6A C5A 110.71(15)
C6A C7A C8A 113.97(15)
C7A C8A C26A 108.0(2)
C7A C8A C9A 107.55(13)
C26A C8A C9A 111.76(14)
C7A C8A C14A 110.30(13)
C26A C8A C14A 109.84(14)
C9A C8A C14A 109.39(12)
C11A C9A C8A 111.32(13)
C11A C9A C10A 113.53(13)
C8A C9A C10A 116.89(13)
C25A C10A C1A 106.69(14)
C25A C10A C5A 113.27(15)
C1A C10A C5A 108.03(14)
C25A C10A C9A 114.05(14)
C1A C10A C9A 107.11(13)
C5A C10A C9A 107.38(13)
C12A C11A C9A 111.86(14)
C11A C12A C13A 112.2(2)
C12A C13A C18A 111.98(14)
C12A C13A C14A 110.73(13)
C18A C13A C14A 113.22(12)
C27A C14A C15A 106.47(14)
C27A C14A C13A 110.02(14)
C15A C14A C13A 108.56(13)
C27A C14A C8A 111.70(13)
C15A C14A C8A 110.88(13)
C13A C14A C8A 109.14(12)
C16A C15A C14A 113.79(15)
C15A C16A C17A 113.60(14)
C28A C17A C16A 114.0(2)
C28A C17A C22A 109.5(2)
C16A C17A C22A 111.29(15)
C28A C17A C18A 99.98(14)
C16A C17A C18A 113.29(14)
C22A C17A C18A 108.2(2)
C19A C18A C13A 113.54(13)
C19A C18A C17A 98.28(13)
C13A C18A C17A 113.58(14)
O2A C19A C18A 103.46(15)
O2A C19A C20A 109.71(15)
C18A C19A C20A 113.56(14)
C29A C20A C30A 108.7(2)
C29A C20A C21A 111.4(2)
C30A C20A C21A 109.5(2)
C29A C20A C19A 110.3(2)
C30A C20A C19A 108.9(2)
C21A C20A C19A 108.0(2)
C22A C21A C20A 113.2(2)
C21A C22A C17A 113.5(2)
O2A C28A C17A 106.9(2)
N1A C31A C2A 112.9(2)
C31B N1B O1B 104.1(2)
C3B O1B N1B 108.2(2)
C28B O2B C19B 108.03(12)
C2B C1B C10B 111.2(2)
C3B C2B C31B 104.0(2)
C3B C2B C1B 123.3(2)
C31B C2B C1B 132.7(2)
C2B C3B O1B 110.0(2)
C2B C3B C4B 129.3(2)
O1B C3B C4B 120.7(2)
C3B C4B C23B 108.8(2)
C3B C4B C24B 110.3(2)
C23B C4B C24B 107.9(2)
C3B C4B C5B 106.3(2)
C23B C4B C5B 108.9(2)
C24B C4B C5B 114.5(2)
C6B C5B C10B 111.24(15)
C6B C5B C4B 112.8(2)
C10B C5B C4B 117.0(2)
C5B C6B C7B 111.02(15)
C6B C7B C8B 113.9(2)
C7B C8B C26B 107.91(14)
C7B C8B C9B 108.25(13)
C26B C8B C9B 111.89(13)
C7B C8B C14B 110.58(13)
C26B C8B C14B 109.80(13)
C9B C8B C14B 108.41(12)
C11B C9B C8B 110.93(13)
C11B C9B C10B 113.01(13)
C8B C9B C10B 117.84(13)
C25B C10B C1B 106.95(14)
C25B C10B C5B 112.34(15)
C1B C10B C5B 108.96(14)
C25B C10B C9B 114.01(13)
C1B C10B C9B 106.83(13)
C5B C10B C9B 107.54(13)
C12B C11B C9B 110.79(14)
C11B C12B C13B 112.91(14)
C12B C13B C18B 110.81(13)
C12B C13B C14B 111.51(12)
C18B C13B C14B 112.27(12)
C15B C14B C27B 107.03(13)
C15B C14B C13B 107.29(12)
C27B C14B C13B 110.33(13)
C15B C14B C8B 111.59(12)
C27B C14B C8B 111.06(12)
C13B C14B C8B 109.46(12)
C16B C15B C14B 113.24(14)
C17B C16B C15B 113.87(14)
C16B C17B C28B 113.09(15)
C16B C17B C22B 111.67(14)
C28B C17B C22B 109.93(14)
C16B C17B C18B 114.02(13)
C28B C17B C18B 100.23(13)
C22B C17B C18B 107.21(14)
C19B C18B C13B 114.00(13)
C19B C18B C17B 98.45(12)
C13B C18B C17B 114.01(13)
O2B C19B C18B 103.73(13)
O2B C19B C20B 109.73(13)
C18B C19B C20B 113.02(14)
C29B C20B C30B 108.7(2)
C29B C20B C19B 110.79(15)
C30B C20B C19B 109.20(15)
C29B C20B C21B 111.4(2)
C30B C20B C21B 108.8(2)
C19B C20B C21B 107.98(14)
C22B C21B C20B 113.64(14)
C21B C22B C17B 112.84(14)
O2B C28B C17B 107.22(13)
N1B C31B C2B 113.7(3)

loop_
_geom_bond_atom_site_label_1
_geom_bond_atom_site_label_2
_geom_bond_site_symmetry_2
_geom_bond_distance
_geom_bond_publ_flag
N1A C31A . 1.291(3) ?
N1A O1A . 1.418(2) ?
O1A C3A . 1.348(2) ?
O2A C28A . 1.429(3) ?
O2A C19A . 1.445(2) ?
C1A C2A . 1.493(2) ?
C1A C10A . 1.547(2) ?
C2A C3A . 1.345(3) ?
C2A C31A . 1.417(3) ?
C3A C4A . 1.489(3) ?
C4A C23A . 1.528(3) ?
C4A C24A . 1.542(3) ?
C4A C5A . 1.570(2) ?
C5A C6A . 1.529(3) ?
C5A C10A . 1.562(2) ?
C6A C7A . 1.524(3) ?
C7A C8A . 1.537(2) ?
C8A C26A . 1.541(2) ?
C8A C9A . 1.557(2) ?
C8A C14A . 1.590(2) ?
C9A C11A . 1.531(2) ?
C9A C10A . 1.575(2) ?
C10A C25A . 1.535(2) ?
C11A C12A . 1.522(3) ?
C12A C13A . 1.522(2) ?
C13A C18A . 1.534(2) ?
C13A C14A . 1.553(2) ?
C14A C27A . 1.536(2) ?
C14A C15A . 1.548(2) ?
C15A C16A . 1.519(3) ?
C16A C17A . 1.526(3) ?
C17A C28A . 1.525(3) ?
C17A C22A . 1.530(3) ?
C17A C18A . 1.538(2) ?
C18A C19A . 1.525(2) ?
C19A C20A . 1.539(3) ?
C20A C29A . 1.527(3) ?
C20A C30A . 1.528(3) ?
C20A C21A . 1.532(3) ?
C21A C22A . 1.521(3) ?
N1B C31B . 1.296(3) ?
N1B O1B . 1.423(3) ?
O1B C3B . 1.362(2) ?
O2B C28B . 1.422(2) ?
O2B C19B . 1.443(2) ?
C1B C2B . 1.496(2) ?
C1B C10B . 1.543(3) ?
C2B C3B . 1.338(3) ?
C2B C31B . 1.408(3) ?
C3B C4B . 1.480(3) ?
C4B C23B . 1.539(3) ?
C4B C24B . 1.543(3) ?
C4B C5B . 1.570(2) ?
C5B C6B . 1.518(3) ?
C5B C10B . 1.556(2) ?
C6B C7B . 1.523(3) ?
C7B C8B . 1.534(2) ?
C8B C26B . 1.540(2) ?
C8B C9B . 1.558(2) ?
C8B C14B . 1.593(2) ?
C9B C11B . 1.525(2) ?
C9B C10B . 1.573(2) ?
C10B C25B . 1.542(2) ?
C11B C12B . 1.520(2) ?
C12B C13B . 1.522(2) ?
C13B C18B . 1.532(2) ?
C13B C14B . 1.553(2) ?
C14B C15B . 1.543(2) ?
C14B C27B . 1.543(2) ?
C15B C16B . 1.534(2) ?
C16B C17B . 1.520(2) ?
C17B C28B . 1.526(2) ?
C17B C22B . 1.537(2) ?
C17B C18B . 1.539(2) ?
C18B C19B . 1.528(2) ?
C19B C20B . 1.539(2) ?
C20B C29B . 1.526(3) ?
C20B C30B . 1.527(3) ?
C20B C21B . 1.540(3) ?
C21B C22B . 1.525(3) ?

loop_
_geom_torsion_atom_site_label_1
_geom_torsion_atom_site_label_2
_geom_torsion_atom_site_label_3
_geom_torsion_atom_site_label_4
_geom_torsion
C31A N1A O1A C3A 0.7(2)
C10A C1A C2A C3A -22.2(3)
C10A C1A C2A C31A 155.9(2)
C31A C2A C3A O1A 0.5(2)
C1A C2A C3A O1A 179.0(2)
C31A C2A C3A C4A -178.8(2)
C1A C2A C3A C4A -0.3(3)
N1A O1A C3A C2A -0.8(2)
N1A O1A C3A C4A 178.6(2)
C2A C3A C4A C23A -123.3(2)
O1A C3A C4A C23A 57.4(2)
C2A C3A C4A C24A 118.0(2)
O1A C3A C4A C24A -61.3(2)
C2A C3A C4A C5A -6.0(3)
O1A C3A C4A C5A 174.7(2)
C3A C4A C5A C6A 166.6(2)
C23A C4A C5A C6A -76.4(2)
C24A C4A C5A C6A 46.1(2)
C3A C4A C5A C10A 36.5(2)
C23A C4A C5A C10A 153.5(2)
C24A C4A C5A C10A -84.1(2)
C10A C5A C6A C7A -59.9(2)
C4A C5A C6A C7A 167.0(2)
C5A C6A C7A C8A 59.3(2)
C6A C7A C8A C26A 68.2(2)
C6A C7A C8A C9A -52.6(2)
C6A C7A C8A C14A -171.79(15)
C7A C8A C9A C11A -176.13(15)
C26A C8A C9A C11A 65.5(2)
C14A C8A C9A C11A -56.3(2)
C7A C8A C9A C10A 51.1(2)
C26A C8A C9A C10A -67.2(2)
C14A C8A C9A C10A 170.95(13)
C2A C1A C10A C25A -74.2(2)
C2A C1A C10A C5A 47.9(2)
C2A C1A C10A C9A 163.27(14)
C6A C5A C10A C25A -71.8(2)
C4A C5A C10A C25A 58.6(2)
C6A C5A C10A C1A 170.25(14)
C4A C5A C10A C1A -59.4(2)
C6A C5A C10A C9A 55.0(2)
C4A C5A C10A C9A -174.62(15)
C11A C9A C10A C25A -58.4(2)
C8A C9A C10A C25A 73.3(2)
C11A C9A C10A C1A 59.4(2)
C8A C9A C10A C1A -168.86(13)
C11A C9A C10A C5A 175.25(14)
C8A C9A C10A C5A -53.0(2)
C8A C9A C11A C12A 55.1(2)
C10A C9A C11A C12A -170.54(15)
C9A C11A C12A C13A -55.3(2)
C11A C12A C13A C18A -175.37(14)
C11A C12A C13A C14A 57.2(2)
C12A C13A C14A C27A 64.8(2)
C18A C13A C14A C27A -61.9(2)
C12A C13A C14A C15A -179.05(15)
C18A C13A C14A C15A 54.2(2)
C12A C13A C14A C8A -58.1(2)
C18A C13A C14A C8A 175.19(12)
C7A C8A C14A C27A 53.8(2)
C26A C8A C14A C27A 172.7(2)
C9A C8A C14A C27A -64.3(2)
C7A C8A C14A C15A -64.8(2)
C26A C8A C14A C15A 54.1(2)
C9A C8A C14A C15A 177.13(13)
C7A C8A C14A C13A 175.70(13)
C26A C8A C14A C13A -65.4(2)
C9A C8A C14A C13A 57.6(2)
C27A C14A C15A C16A 63.4(2)
C13A C14A C15A C16A -55.0(2)
C8A C14A C15A C16A -174.86(15)
C14A C15A C16A C17A 52.4(2)
C15A C16A C17A C28A 66.9(2)
C15A C16A C17A C22A -168.7(2)
C15A C16A C17A C18A -46.5(2)
C12A C13A C18A C19A 71.5(2)
C14A C13A C18A C19A -162.47(14)
C12A C13A C18A C17A -177.33(14)
C14A C13A C18A C17A -51.3(2)
C28A C17A C18A C19A 44.7(2)
C16A C17A C18A C19A 166.4(2)
C22A C17A C18A C19A -69.7(2)
C28A C17A C18A C13A -75.6(2)
C16A C17A C18A C13A 46.1(2)
C22A C17A C18A C13A 170.00(14)
C28A O2A C19A C18A 28.1(2)
C28A O2A C19A C20A -93.4(2)
C13A C18A C19A O2A 74.8(2)
C17A C18A C19A O2A -45.5(2)
C13A C18A C19A C20A -166.34(15)
C17A C18A C19A C20A 73.4(2)
O2A C19A C20A C29A 176.5(2)
C18A C19A C20A C29A 61.3(2)
O2A C19A C20A C30A -64.3(2)
C18A C19A C20A C30A -179.5(2)
O2A C19A C20A C21A 54.5(2)
C18A C19A C20A C21A -60.7(2)
C29A C20A C21A C22A -79.2(2)
C30A C20A C21A C22A 160.6(2)
C19A C20A C21A C22A 42.1(2)
C20A C21A C22A C17A -45.2(3)
C28A C17A C22A C21A -46.8(2)
C16A C17A C22A C21A -173.7(2)
C18A C17A C22A C21A 61.2(2)
C19A O2A C28A C17A 1.6(2)
C16A C17A C28A O2A -151.2(2)
C22A C17A C28A O2A 83.5(2)
C18A C17A C28A O2A -30.0(2)
O1A N1A C31A C2A -0.4(3)
C3A C2A C31A N1A -0.1(3)
C1A C2A C31A N1A -178.4(2)
C31B N1B O1B C3B -0.1(3)
C10B C1B C2B C3B -17.7(3)
C10B C1B C2B C31B 161.7(2)
C31B C2B C3B O1B -0.8(2)
C1B C2B C3B O1B 178.8(2)
C31B C2B C3B C4B 177.4(2)
C1B C2B C3B C4B -3.0(3)
N1B O1B C3B C2B 0.6(2)
N1B O1B C3B C4B -177.8(2)
C2B C3B C4B C23B -123.3(2)
O1B C3B C4B C23B 54.8(3)
C2B C3B C4B C24B 118.5(2)
O1B C3B C4B C24B -63.4(3)
C2B C3B C4B C5B -6.1(3)
O1B C3B C4B C5B 172.0(2)
C3B C4B C5B C6B 168.0(2)
C23B C4B C5B C6B -75.0(2)
C24B C4B C5B C6B 46.0(3)
C3B C4B C5B C10B 37.1(2)
C23B C4B C5B C10B 154.2(2)
C24B C4B C5B C10B -84.9(2)
C10B C5B C6B C7B -61.0(2)
C4B C5B C6B C7B 165.3(2)
C5B C6B C7B C8B 59.2(2)
C6B C7B C8B C26B 71.0(2)
C6B C7B C8B C9B -50.3(2)
C6B C7B C8B C14B -168.87(14)
C7B C8B C9B C11B -179.51(14)
C26B C8B C9B C11B 61.7(2)
C14B C8B C9B C11B -59.5(2)
C7B C8B C9B C10B 48.0(2)
C26B C8B C9B C10B -70.8(2)
C14B C8B C9B C10B 167.99(12)
C2B C1B C10B C25B -77.1(2)
C2B C1B C10B C5B 44.6(2)
C2B C1B C10B C9B 160.47(14)
C6B C5B C10B C25B -71.4(2)
C4B C5B C10B C25B 60.1(2)
C6B C5B C10B C1B 170.24(14)
C4B C5B C10B C1B -58.2(2)
C6B C5B C10B C9B 54.8(2)
C4B C5B C10B C9B -173.6(2)
C11B C9B C10B C25B -57.0(2)
C8B C9B C10B C25B 74.6(2)
C11B C9B C10B C1B 61.0(2)
C8B C9B C10B C1B -167.49(13)
C11B C9B C10B C5B 177.80(14)
C8B C9B C10B C5B -50.6(2)
C8B C9B C11B C12B 58.3(2)
C10B C9B C11B C12B -166.79(14)
C9B C11B C12B C13B -55.5(2)
C11B C12B C13B C18B -179.31(14)
C11B C12B C13B C14B 54.8(2)
C12B C13B C14B C15B -176.74(14)
C18B C13B C14B C15B 58.2(2)
C12B C13B C14B C27B 67.0(2)
C18B C13B C14B C27B -58.0(2)
C12B C13B C14B C8B -55.5(2)
C18B C13B C14B C8B 179.45(12)
C7B C8B C14B C15B -65.3(2)
C26B C8B C14B C15B 53.6(2)
C9B C8B C14B C15B 176.13(13)
C7B C8B C14B C27B 54.0(2)
C26B C8B C14B C27B 172.95(14)
C9B C8B C14B C27B -64.5(2)
C7B C8B C14B C13B 176.05(13)
C26B C8B C14B C13B -65.0(2)
C9B C8B C14B C13B 57.5(2)
C27B C14B C15B C16B 60.2(2)
C13B C14B C15B C16B -58.2(2)
C8B C14B C15B C16B -178.06(14)
C14B C15B C16B C17B 51.9(2)
C15B C16B C17B C28B 71.0(2)
C15B C16B C17B C22B -164.4(2)
C15B C16B C17B C18B -42.7(2)
C12B C13B C18B C19B 70.3(2)
C14B C13B C18B C19B -164.27(13)
C12B C13B C18B C17B -177.71(13)
C14B C13B C18B C17B -52.3(2)
C16B C17B C18B C19B 164.45(14)
C28B C17B C18B C19B 43.33(15)
C22B C17B C18B C19B -71.41(15)
C16B C17B C18B C13B 43.4(2)
C28B C17B C18B C13B -77.7(2)
C22B C17B C18B C13B 167.51(13)
C28B O2B C19B C18B 28.0(2)
C28B O2B C19B C20B -93.0(2)
C13B C18B C19B O2B 76.52(15)
C17B C18B C19B O2B -44.57(14)
C13B C18B C19B C20B -164.71(13)
C17B C18B C19B C20B 74.2(2)
O2B C19B C20B C29B 177.5(2)
C18B C19B C20B C29B 62.2(2)
O2B C19B C20B C30B -62.9(2)
C18B C19B C20B C30B -178.11(15)
O2B C19B C20B C21B 55.3(2)
C18B C19B C20B C21B -60.0(2)
C29B C20B C21B C22B -80.1(2)
C30B C20B C21B C22B 160.2(2)
C19B C20B C21B C22B 41.8(2)
C20B C21B C22B C17B -45.6(2)
C16B C17B C22B C21B -172.2(2)
C28B C17B C22B C21B -45.9(2)
C18B C17B C22B C21B 62.2(2)
C19B O2B C28B C17B 0.9(2)
C16B C17B C28B O2B -150.60(14)
C22B C17B C28B O2B 83.8(2)
C18B C17B C28B O2B -28.8(2)
O1B N1B C31B C2B -0.4(3)
C3B C2B C31B N1B 0.8(3)
C1B C2B C31B N1B -178.7(2)

loop_
_cod_related_entry_id
_cod_related_entry_database
_cod_related_entry_code
1 ChemSpider 30652237
